data_2200712
loop_
_publ_author_name
'Fujimoto, Kazuya'
'Nagata, Kiyonori'
'Suzuki, Honoh'
'Kanamori, Kan'

_publ_section_title
;
 <i>trans</i>-Bis(1,4-butanediamine)dichlorocobalt(III) chloride
 monohydrate
;
_journal_issue 10
_journal_name_full 'Acta Crystallographica Section E'
_journal_page_first m467
_journal_page_last m469
_journal_paper_doi 10.1107/S1600536801015227
_journal_volume 57
_journal_year 2001
_chemical_formula_iupac '[Co Cl2 (C4 H12 N2)2] Cl, H2 O'
_chemical_formula_moiety 'C8 H24 Cl2 Co N4 1+, Cl 1-, H2 O'
_chemical_formula_sum 'C8 H26 Cl3 Co N4 O'
_chemical_formula_weight 359.61
_chemical_name_systematic
;
trans-dichlorobis(1,4-butanediamine)cobalt(III) chloride monohydrate
;
_space_group_IT_number 9
_symmetry_cell_setting monoclinic
_symmetry_space_group_name_Hall 'C -2yc'
_symmetry_space_group_name_H-M 'C 1 c 1'
_audit_creation_method SHELXL-97
_cell_angle_alpha 90.00
_cell_angle_beta 122.75(2)
_cell_angle_gamma 90.00
_cell_formula_units_Z 4
_cell_length_a 14.914(5)
_cell_length_b 13.560(6)
_cell_length_c 8.994(4)
_cell_measurement_reflns_used 25
_cell_measurement_temperature 296(2)
_cell_measurement_theta_max 14.89
_cell_measurement_theta_min 14.24
_cell_volume 1529.8(11)
_computing_cell_refinement 'AFC-7R Diffractometer Control Software'
_computing_data_collection 'AFC-7R Diffractometer Control Software (Rigaku, 1999)'
_computing_data_reduction 'AFC-7R Diffractometer Control Software'
_computing_molecular_graphics 'ORTEP-3 (Farrugia, 1997)'
_computing_publication_material 'SHELXL97 (Sheldrick, 1997)'
_computing_structure_refinement 'SHELXL97 (Sheldrick, 1997)'
_computing_structure_solution 'SHELXS97 (Sheldrick, 1997)'
_diffrn_ambient_temperature 296(2)
_diffrn_measured_fraction_theta_full .980
_diffrn_measured_fraction_theta_max .980
_diffrn_measurement_device_type 'Rigaku AFC-7R'
_diffrn_measurement_method \w--2\q
_diffrn_radiation_monochromator graphite
_diffrn_radiation_source 'fine-focus sealed tube'
_diffrn_radiation_type MoK\a
_diffrn_radiation_wavelength .71073
_diffrn_reflns_av_R_equivalents .0000
_diffrn_reflns_av_sigmaI/netI .0150
_diffrn_reflns_limit_h_max 20
_diffrn_reflns_limit_h_min 0
_diffrn_reflns_limit_k_max 19
_diffrn_reflns_limit_k_min 0
_diffrn_reflns_limit_l_max 10
_diffrn_reflns_limit_l_min -12
_diffrn_reflns_number 2259
_diffrn_reflns_theta_full 29.98
_diffrn_reflns_theta_max 29.98
_diffrn_reflns_theta_min 2.72
_diffrn_standards_decay_% 2.8
_diffrn_standards_interval_time 60
_diffrn_standards_number 3
_exptl_absorpt_coefficient_mu 1.638
_exptl_absorpt_correction_T_max .7354
_exptl_absorpt_correction_T_min .7354
_exptl_absorpt_correction_type '\y scan'
_exptl_absorpt_process_details '(North et al., 1968)'
_exptl_crystal_colour green
_exptl_crystal_density_diffrn 1.561
_exptl_crystal_density_method 'not measured'
_exptl_crystal_description prism
_exptl_crystal_F_000 752
_exptl_crystal_size_max .20
_exptl_crystal_size_mid .20
_exptl_crystal_size_min .20
_refine_diff_density_max 1.000
_refine_diff_density_min -.545
_refine_ls_abs_structure_details '(Flack, 1983), 29 Friedel pairs'
_refine_ls_abs_structure_Flack .13(3)
_refine_ls_extinction_method none
_refine_ls_goodness_of_fit_ref 1.050
_refine_ls_hydrogen_treatment mixed
_refine_ls_matrix_type full
_refine_ls_number_parameters 178
_refine_ls_number_reflns 2259
_refine_ls_number_restraints 5
_refine_ls_restrained_S_all 1.049
_refine_ls_R_factor_all .0372
_refine_ls_R_factor_gt .0331
_refine_ls_shift/su_max <0.001
_refine_ls_shift/su_mean .000
_refine_ls_structure_factor_coef Fsqd
_refine_ls_weighting_details 'calc w = 1/[\s^2^(Fo^2^) + (0.0335P)^2^ + 2.6779P] where P = (Fo^2^+2Fc^2^)/3'
_refine_ls_weighting_scheme calc
_refine_ls_wR_factor_ref .0824
_reflns_number_gt 2097
_reflns_number_total 2259
_reflns_threshold_expression I>2\s(I)
_cod_data_source_file ob6072.cif
_cod_data_source_block I
_cod_original_sg_symbol_H-M 'C c'
_cod_database_code 2200712
_cod_database_fobs_code 2200712

loop_
_symmetry_equiv_pos_as_xyz
'x, y, z'
'x, -y, z+1/2'
'x+1/2, y+1/2, z'
'x+1/2, -y+1/2, z+1/2'

loop_
_atom_site_label
_atom_site_fract_x
_atom_site_fract_y
_atom_site_fract_z
_atom_site_U_iso_or_equiv
_atom_site_adp_type
_atom_site_calc_flag
_atom_site_refinement_flags
_atom_site_occupancy
_atom_site_disorder_assembly
_atom_site_disorder_group
_atom_site_type_symbol
Co .42289(14) .25059(5) .0390(2) .02536(10) Uani d . 1 . . Co
Cl1 .30277(14) .18861(11) -.2308(2) .0383(3) Uani d . 1 . . Cl
Cl2 .54476(14) .30961(12) .3100(2) .0400(3) Uani d . 1 . . Cl
N1 .4330(4) .1178(4) .1442(7) .0414(12) Uani d . 1 . . N
H1A .4566 .0757 .0953 .050 Uiso calc R 1 . . H
H1B .4847 .1219 .2597 .050 Uiso calc R 1 . . H
N2 .3023(4) .2882(4) .0608(6) .0333(10) Uani d . 1 B . N
H2A .2846 .3502 .0192 .040 Uiso calc R 1 . . H
H2B .2472 .2497 -.0158 .040 Uiso calc R 1 . . H
C1 .3404(7) .0699(5) .1336(11) .0577(19) Uani d . 1 B . C
H1C .3497 -.0010 .1375 .069 Uiso calc R 1 . . H
H1D .2765 .0861 .0207 .069 Uiso calc R 1 . . H
C2 .3246(9) .1000(6) .2800(13) .086(3) Uani d . 1 . . C
H2C .2519 .0837 .2419 .103 Uiso calc R 1 A 1 H
H2D .3710 .0591 .3820 .103 Uiso calc R 1 A 1 H
C3A .3418(17) .1945(12) .335(2) .057(4) Uani d P .50 B 1 C
H3AA .4187 .2009 .4085 .068 Uiso calc PR .50 B 1 H
H3AB .3168 .1991 .4139 .068 Uiso calc PR .50 B 1 H
C3B .2687(8) .1950(8) .2691(11) .0320(19) Uani d P .50 B 2 C
H3BA .1936 .1868 .1792 .038 Uiso calc PR .50 B 2 H
H3BB .2745 .2041 .3809 .038 Uiso calc PR .50 B 2 H
C4 .3048(6) .2863(5) .2297(9) .0472(16) Uani d . 1 . . C
H4A .3505 .3397 .3040 .057 Uiso calc R 1 B 1 H
H4B .2335 .3003 .2015 .057 Uiso calc R 1 B 1 H
N3 .4171(4) .3824(3) -.0629(6) .0320(9) Uani d . 1 . . N
H3C .3703 .3776 -.1804 .038 Uiso calc R 1 . . H
H3D .3883 .4241 -.0221 .038 Uiso calc R 1 . . H
N4 .5462(4) .2143(4) .0190(6) .0331(10) Uani d . 1 D . N
H4C .5992 .2562 .0901 .040 Uiso calc R 1 . . H
H4D .5676 .1542 .0682 .040 Uiso calc R 1 . . H
C5 .5146(6) .4322(4) -.0365(9) .0448(13) Uani d . 1 D . C
H5A .5745 .4176 .0819 .054 Uiso calc R 1 . . H
H5B .5034 .5030 -.0443 .054 Uiso calc R 1 . . H
C6 .5438(7) .4019(5) -.1691(11) .0579(16) Uani d . 1 . . C
H6A .4864 .4265 -.2827 .069 Uiso calc R 1 C 1 H
H6B .6062 .4407 -.1386 .069 Uiso calc R 1 C 1 H
C7A .564(3) .3123(16) -.200(4) .106(9) Uani d P .50 D 1 C
H7AA .6399 .3125 -.1520 .127 Uiso calc PR .50 D 1 H
H7AB .5296 .3097 -.3272 .127 Uiso calc PR .50 D 1 H
C7B .5020(7) .3022(9) -.2556(12) .0244(19) Uani d P .50 D 2 C
H7BA .4254 .3028 -.3096 .029 Uiso calc PR .50 D 2 H
H7BB .5141 .2971 -.3509 .029 Uiso calc PR .50 D 2 H
C8 .5428(6) .2105(4) -.1508(9) .0436(15) Uani d . 1 . . C
H8A .4734 .1871 -.2449 .052 Uiso calc R 1 D 1 H
H8B .5961 .1643 -.1386 .052 Uiso calc R 1 D 1 H
Cl3 .25888(14) .47305(13) .5027(2) .0576(3) Uani d . 1 . . Cl
O .0882(5) .4928(4) .0955(8) .0846(19) Uani d D 1 . . O
H1WA .138(3) .497(7) .199(3) .101 Uiso d D 1 . . H
H1WB .111(5) .484(7) .031(7) .101 Uiso d D 1 . . H

loop_
_atom_site_aniso_label
_atom_site_aniso_U_11
_atom_site_aniso_U_22
_atom_site_aniso_U_33
_atom_site_aniso_U_12
_atom_site_aniso_U_13
_atom_site_aniso_U_23
Co .02508(17) .02802(18) .02302(16) .00227(13) .01304(13) .00186(12)
Cl1 .0326(7) .0460(7) .0301(7) -.0009(6) .0129(6) -.0062(6)
Cl2 .0357(8) .0487(8) .0289(6) .0007(6) .0130(6) -.0048(6)
N1 .053(3) .035(2) .045(3) .005(2) .033(3) .010(2)
N2 .035(3) .033(2) .039(3) .0050(17) .025(2) .0056(17)
C1 .083(5) .036(3) .083(5) -.010(3) .064(5) .000(3)
C2 .147(9) .064(4) .118(7) .031(5) .117(7) .034(5)
C3A .082(13) .061(9) .043(8) .004(8) .043(9) .003(7)
C3B .022(4) .056(6) .019(3) .004(4) .012(3) .004(3)
C4 .060(4) .061(4) .039(3) -.008(3) .039(3) -.012(3)
N3 .034(2) .0303(19) .034(2) .0063(17) .021(2) .0040(17)
N4 .030(3) .036(2) .034(3) .0069(17) .018(2) .0050(17)
C5 .058(4) .033(2) .063(3) -.004(2) .046(3) .000(2)
C6 .080(4) .049(3) .079(4) -.013(3) .065(4) -.005(3)
C7A .18(3) .083(14) .122(19) .048(17) .13(2) .048(13)
C7B .016(4) .044(5) .017(4) .002(4) .011(3) -.001(4)
C8 .050(4) .040(3) .055(4) .009(2) .038(4) .000(3)
Cl3 .0700(9) .0500(6) .0695(8) -.0165(7) .0487(8) -.0096(7)
O .092(4) .067(3) .123(5) .031(3) .077(4) .042(4)

loop_
_atom_type_symbol
_atom_type_description
_atom_type_scat_dispersion_real
_atom_type_scat_dispersion_imag
_atom_type_scat_source
C C .0033 .0016 'International Tables Vol C Tables 4.2.6.8 and 6.1.1.4'
H H .0000 .0000 'International Tables Vol C Tables 4.2.6.8 and 6.1.1.4'
Co Co .3494 .9721 'International Tables Vol C Tables 4.2.6.8 and 6.1.1.4'
Cl Cl .1484 .1585 'International Tables Vol C Tables 4.2.6.8 and 6.1.1.4'
O O .0106 .0060 'International Tables Vol C Tables 4.2.6.8 and 6.1.1.4'
N N .0061 .0033 'International Tables Vol C Tables 4.2.6.8 and 6.1.1.4'

loop_
_geom_angle_atom_site_label_1
_geom_angle_atom_site_label_2
_geom_angle_atom_site_label_3
_geom_angle
_geom_angle_publ_flag
Cl1 Co Cl2 178.83(8) yes
Cl1 Co N1 89.22(16) yes
Cl1 Co N2 88.11(15) yes
Cl1 Co N3 91.62(14) yes
Cl1 Co N4 92.61(15) yes
Cl2 Co N1 89.85(17) yes
Cl2 Co N2 92.61(15) yes
Cl2 Co N3 89.30(14) yes
Cl2 Co N4 86.68(14) yes
N1 Co N2 91.4(2) yes
N1 Co N3 178.4(3) yes
N1 Co N4 89.0(2) yes
N2 Co N3 89.94(18) yes
N2 Co N4 179.1(3) yes
N3 Co N4 89.59(18) yes
Co N1 H1A 106.8 no
Co N1 H1B 106.8 no
Co N1 C1 122.3(4) no
H1A N1 H1B 106.6 no
H1A N1 C1 106.8 no
H1B N1 C1 106.8 no
Co N2 H2A 106.1 no
Co N2 H2B 106.1 no
Co N2 C4 124.8(4) no
H2A N2 H2B 106.3 no
H2A N2 C4 106.1 no
H2B N2 C4 106.1 no
N1 C1 H1C 108.8 no
N1 C1 H1D 108.8 no
N1 C1 C2 113.8(7) no
H1C C1 H1D 107.7 no
H1C C1 C2 108.8 no
H1D C1 C2 108.8 no
C1 C2 H2C 107.6 no
C1 C2 H2D 107.6 no
C1 C2 C3A 119.0(8) no
C1 C2 C3B 120.9(7) no
H2C C2 H2D 107.0 no
H2C C2 C3A 107.6 no
H2C C2 C3B 72.5 no
H2D C2 C3A 107.6 no
H2D C2 C3B 129.5 no
C2 C3A H3AA 104.9 no
C2 C3A H3AB 104.9 no
C2 C3A C4 129.7(13) no
H3AA C3A H3AB 105.8 no
H3AA C3A C4 104.9 no
H3AB C3A C4 104.9 no
C2 C3B H3BA 107.7 no
C2 C3B H3BB 107.7 no
C2 C3B C4 118.3(8) no
H3BA C3B H3BB 107.1 no
H3BA C3B C4 107.7 no
H3BB C3B C4 107.7 no
N2 C4 C3A 117.2(7) no
N2 C4 C3B 116.6(6) no
N2 C4 H4A 108.0 no
N2 C4 H4B 108.0 no
C3A C4 H4A 108.0 no
C3A C4 H4B 108.0 no
C3B C4 H4A 132.5 no
C3B C4 H4B 74.5 no
H4A C4 H4B 107.2 no
Co N3 H3C 106.8 no
Co N3 H3D 106.8 no
Co N3 C5 122.3(4) no
H3C N3 H3D 106.6 no
H3C N3 C5 106.8 no
H3D N3 C5 106.8 no
Co N4 H4C 106.1 no
Co N4 H4D 106.1 no
Co N4 C8 124.9(4) no
H4C N4 H4D 106.3 no
H4C N4 C8 106.1 no
H4D N4 C8 106.1 no
N3 C5 H5A 108.6 no
N3 C5 H5B 108.6 no
N3 C5 C6 114.5(5) no
H5A C5 H5B 107.6 no
H5A C5 C6 108.6 no
H5B C5 C6 108.6 no
C5 C6 H6A 105.5 no
C5 C6 H6B 105.5 no
C5 C6 C7A 127.2(10) no
C5 C6 C7B 115.3(5) no
H6A C6 H6B 106.1 no
H6A C6 C7A 105.5 no
H6A C6 C7B 83.3 no
H6B C6 C7A 105.5 no
H6B C6 C7B 134.0 no
C6 C7A H7AA 104.3 no
C6 C7A H7AB 104.3 no
C6 C7A C8 131.7(15) no
H7AA C7A H7AB 105.6 no
H7AA C7A C8 104.3 no
H7AB C7A C8 104.3 no
C6 C7B H7BA 107.2 no
C6 C7B H7BB 107.2 no
C6 C7B C8 120.7(8) no
H7BA C7B H7BB 106.8 no
H7BA C7B C8 107.2 no
H7BB C7B C8 107.2 no
N4 C8 C7A 111.3(10) no
N4 C8 C7B 113.3(5) no
N4 C8 H8A 109.4 no
N4 C8 H8B 109.4 no
C7A C8 H8A 109.4 no
C7A C8 H8B 109.4 no
C7B C8 H8A 80.9 no
C7B C8 H8B 130.2 no
H8A C8 H8B 108.0 no
H1WA O H1WB 109(7) no

loop_
_geom_bond_atom_site_label_1
_geom_bond_atom_site_label_2
_geom_bond_site_symmetry_2
_geom_bond_distance
_geom_bond_publ_flag
Co Cl1 . 2.2582(19) yes
Co Cl2 . 2.2571(19) yes
Co N1 . 2.002(5) yes
Co N2 . 1.978(4) yes
Co N3 . 1.989(4) yes
Co N4 . 2.003(4) yes
N1 H1A . .9000 no
N1 H1B . .9000 no
N1 C1 . 1.482(8) no
N2 H2A . .9000 no
N2 H2B . .9000 no
N2 C4 . 1.500(7) no
C1 H1C . .9700 no
C1 H1D . .9700 no
C1 C2 . 1.513(9) no
C2 H2C . .9700 no
C2 H2D . .9700 no
C2 C3A . 1.346(18) no
C2 C3B . 1.509(14) no
C3A H3AA . .9700 no
C3A H3AB . .9700 no
C3A C4 . 1.476(17) no
C3B H3BA . .9700 no
C3B H3BB . .9700 no
C3B C4 . 1.468(13) no
C4 H4A . .9700 no
C4 H4B . .9700 no
N3 H3C . .9000 no
N3 H3D . .9000 no
N3 C5 . 1.501(7) no
N4 H4C . .9000 no
N4 H4D . .9000 no
N4 C8 . 1.501(7) no
C5 H5A . .9700 no
C5 H5B . .9700 no
C5 C6 . 1.531(8) no
C6 H6A . .9700 no
C6 H6B . .9700 no
C6 C7A . 1.32(2) no
C6 C7B . 1.516(13) no
C7A H7AA . .9700 no
C7A H7AB . .9700 no
C7A C8 . 1.53(2) no
C7B H7BA . .9700 no
C7B H7BB . .9700 no
C7B C8 . 1.477(13) no
C8 H8A . .9700 no
C8 H8B . .9700 no
O H1WA . .82(5) no
O H1WB . .83(8) no

loop_
_geom_contact_atom_site_label_1
_geom_contact_atom_site_label_2
_geom_contact_distance
_geom_contact_site_symmetry_2
_geom_contact_publ_flag
Co C1 3.062(8) . no
Co C4 3.090(7) . no
Co C5 3.066(6) . no
Co C8 3.116(7) . no
Cl1 N1 2.997(6) . no
Cl1 N2 2.953(5) . no
Cl1 C1 3.414(8) . no
Cl1 N3 3.051(5) . no
Cl1 N4 3.086(5) . no
Cl1 N4 3.482(5) 4_454 no
Cl1 C7B 3.459(10) . no
Cl1 C8 3.262(8) . no
Cl2 N1 3.013(5) . no
Cl2 N2 3.068(5) . no
Cl2 N2 3.497(5) 4 no
Cl2 C4 3.260(8) . no
Cl2 N3 2.990(5) . no
Cl2 N4 2.930(5) . no
Cl2 C5 3.341(7) . no
N1 N2 2.849(7) . no
N1 C3A 2.895(19) . no
N1 C3B 3.368(11) . no
N1 C4 3.325(9) . no
N1 N4 2.808(7) . no
N1 O 3.086(8) 3_545 no
N2 C1 3.018(8) . no
N2 C2 3.130(10) . no
N2 N3 2.804(6) . no
N2 Cl3 3.288(5) 2_564 no
C1 C4 3.184(10) . no
C3A C7B 3.450(19) 1_556 no
C3B C7A 3.21(3) 4_455 no
N3 N4 2.813(7) . no
N3 C7A 3.18(3) . no
N3 C7B 2.857(11) . no
N3 C8 3.343(8) . no
N3 Cl3 3.356(5) 2_564 no
N4 C5 2.992(8) . no
N4 C6 3.045(9) . no
N4 O 3.070(8) 3_545 no
C5 C8 3.277(9) . no
Cl3 O 3.143(6) . no
Cl3 O 3.113(6) 2_565 no

loop_
_geom_torsion_atom_site_label_1
_geom_torsion_atom_site_label_2
_geom_torsion_atom_site_label_3
_geom_torsion_atom_site_label_4
_geom_torsion
_geom_torsion_publ_flag
Co N1 C1 C2 -86.0(7) no
Co N2 C4 C3A -51.0(12) no
Co N2 C4 C3B -91.9(8) no
Co N3 C5 C6 85.2(6) no
Co N4 C8 C7A 85.4(14) no
Co N4 C8 C7B 52.6(8) no
Cl1 Co N1 C1 -62.1(5) no
Cl1 Co N2 C4 144.9(5) no
Cl1 Co N3 C5 -123.0(4) no
Cl1 Co N4 C8 31.0(4) no
Cl2 Co N1 C1 118.6(5) no
Cl2 Co N2 C4 -34.2(5) no
Cl2 Co N3 C5 56.3(4) no
Cl2 Co N4 C8 -149.9(5) no
N1 Co N2 C4 55.7(5) no
N1 Co N4 C8 120.2(5) no
N1 C1 C2 C3A 38.8(15) no
N1 C1 C2 C3B 81.6(11) no
N2 Co N1 C1 26.0(5) no
N2 Co N3 C5 148.9(4) no
C1 C2 C3A C4 47(2) no
C1 C2 C3B C4 -50.9(13) no
C2 C3A C4 N2 -38(2) no
C2 C3B C4 N2 57.6(11) no
N3 Co N2 C4 -123.5(5) no
N3 Co N4 C8 -60.6(5) no
N3 C5 C6 C7A -58(2) no
N3 C5 C6 C7B -23.4(9) no
N4 Co N1 C1 -154.7(5) no
N4 Co N3 C5 -30.4(4) no
C5 C6 C7A C8 15(4) no
C5 C6 C7B C8 -67.6(10) no
C6 C7A C8 N4 -30(4) no
C6 C7B C8 N4 47.7(9) no
